data_4510283
loop_
_publ_author_name
'Grecu, Tudor'
'Adams, Harry'
'Hunter, Christopher A.'
'McCabe, James F.'
'Portell, Anna'
'Prohens, Rafel'

_publ_section_title
;
 Virtual Screening Identifies New Cocrystals of Nalidixic Acid
;
_journal_issue 4
_journal_name_full 'Crystal Growth &amp; Design'
_journal_page_first 1749
_journal_paper_doi 10.1021/cg401889h
_journal_volume 14
_journal_year 2014
_chemical_formula_sum 'C22 H26 N2 O5'
_chemical_formula_weight 398.45
_chemical_name_systematic
; 
 ? 
;
_space_group_IT_number 2
_symmetry_cell_setting triclinic
_symmetry_space_group_name_Hall '-P 1'
_symmetry_space_group_name_H-M 'P -1'
_atom_sites_solution_hydrogens geom
_atom_sites_solution_primary direct
_atom_sites_solution_secondary difmap
_audit_creation_method SHELXL-97
_cell_angle_alpha 96.07(3)
_cell_angle_beta 103.76(3)
_cell_angle_gamma 106.11(3)
_cell_formula_units_Z 2
_cell_length_a 6.9991(14)
_cell_length_b 12.106(2)
_cell_length_c 13.199(3)
_cell_measurement_temperature 97(2)
_cell_volume 1025.8(4)
_computing_cell_refinement 'Bruker SAINT'
_computing_data_collection 'Bruker APEX2'
_computing_data_reduction 'Bruker SAINT'
_computing_molecular_graphics 'Bruker SHELXTL'
_computing_publication_material 'Bruker SHELXTL'
_computing_structure_refinement 'SHELXL-97 (Sheldrick, 2008)'
_computing_structure_solution 'SHELXS-97 (Sheldrick, 2008)'
_diffrn_ambient_temperature 97(2)
_diffrn_measured_fraction_theta_full 0.993
_diffrn_measured_fraction_theta_max 0.943
_diffrn_measurement_device_type 'Bruker APEX-II CCD'
_diffrn_measurement_method '\f and \w scans'
_diffrn_radiation_monochromator graphite
_diffrn_radiation_source 'fine-focus sealed tube'
_diffrn_radiation_type MoK\a
_diffrn_radiation_wavelength 0.71073
_diffrn_reflns_av_R_equivalents 0.0208
_diffrn_reflns_av_sigmaI/netI 0.0235
_diffrn_reflns_limit_h_max 9
_diffrn_reflns_limit_h_min -8
_diffrn_reflns_limit_k_max 14
_diffrn_reflns_limit_k_min -15
_diffrn_reflns_limit_l_max 17
_diffrn_reflns_limit_l_min -17
_diffrn_reflns_number 13278
_diffrn_reflns_theta_full 25.00
_diffrn_reflns_theta_max 27.54
_diffrn_reflns_theta_min 1.62
_exptl_absorpt_coefficient_mu 0.092
_exptl_absorpt_correction_T_max 0.9909
_exptl_absorpt_correction_T_min 0.9747
_exptl_absorpt_correction_type multi-scan
_exptl_absorpt_process_details sadabs
_exptl_crystal_colour colourless
_exptl_crystal_density_diffrn 1.290
_exptl_crystal_density_method 'not measured'
_exptl_crystal_description needle
_exptl_crystal_F_000 424
_exptl_crystal_size_max 0.28
_exptl_crystal_size_mid 0.16
_exptl_crystal_size_min 0.10
_refine_diff_density_max 0.392
_refine_diff_density_min -0.297
_refine_diff_density_rms 0.100
_refine_ls_extinction_method none
_refine_ls_goodness_of_fit_ref 1.054
_refine_ls_hydrogen_treatment mixed
_refine_ls_matrix_type full
_refine_ls_number_parameters 269
_refine_ls_number_reflns 4476
_refine_ls_number_restraints 0
_refine_ls_restrained_S_all 1.054
_refine_ls_R_factor_all 0.0492
_refine_ls_R_factor_gt 0.0374
_refine_ls_shift/su_max 0.001
_refine_ls_shift/su_mean 0.000
_refine_ls_structure_factor_coef Fsqd
_refine_ls_weighting_details 'calc w=1/[\s^2^(Fo^2^)+(0.0726P)^2^+0.2092P] where P=(Fo^2^+2Fc^2^)/3'
_refine_ls_weighting_scheme calc
_refine_ls_wR_factor_gt 0.1083
_refine_ls_wR_factor_ref 0.1224
_reflns_number_gt 3701
_reflns_number_total 4476
_reflns_threshold_expression >2sigma(I)
_cod_data_source_file cg401889h_si_002.cif
_cod_data_source_block tg4q_0m
_cod_depositor_comments
;
The following automatic conversions were performed:

'_symmetry_cell_setting' value 'Triclinic' changed to 'triclinic'
according to
/usr/data/users/saulius/automatic-downloads/current/ACS/lib/dictionaries/cif_core.dic
dictionary named 'cif_core.dic' version 2.4.2 from 2011-04-26.

Automatic conversion script
Id: cif_fix_values 2281 2013-09-26 08:29:07Z andrius 
;
_cod_original_sg_symbol_H-M P-1
_cod_database_code 4510283

loop_
_symmetry_equiv_pos_as_xyz
'x, y, z'
'-x, -y, -z'

loop_
_atom_site_label
_atom_site_type_symbol
_atom_site_fract_x
_atom_site_fract_y
_atom_site_fract_z
_atom_site_U_iso_or_equiv
_atom_site_adp_type
_atom_site_occupancy
_atom_site_symmetry_multiplicity
_atom_site_calc_flag
_atom_site_refinement_flags
O1 O 0.54148(14) 1.27741(9) 0.68459(7) 0.0255(2) Uani 1 1 d .
H1 H 0.5231 1.2078 0.6931 0.038 Uiso 1 1 calc R
O2 O 0.44527(15) 1.37075(8) 0.55523(7) 0.0261(2) Uani 1 1 d .
O3 O 0.42847(15) 1.05588(9) 0.65082(7) 0.0241(2) Uani 1 1 d .
O4 O 0.48306(14) 0.69223(9) 0.82008(7) 0.0268(2) Uani 1 1 d .
H4A H 0.5236 0.6561 0.7759 0.040 Uiso 1 1 calc R
O5 O -0.36934(13) 0.57227(8) 0.69038(7) 0.0228(2) Uani 1 1 d .
H5 H -0.4230 0.5100 0.6452 0.034 Uiso 1 1 calc R
N1 N -0.00853(16) 0.85652(9) 0.30411(8) 0.0173(2) Uani 1 1 d .
N2 N 0.10207(16) 1.05941(9) 0.34870(8) 0.0166(2) Uani 1 1 d .
C1 C -0.1323(2) 0.64685(11) 0.24510(10) 0.0223(3) Uani 1 1 d .
H1A H -0.2511 0.6010 0.2660 0.033 Uiso 1 1 calc R
H1B H -0.0434 0.5989 0.2361 0.033 Uiso 1 1 calc R
H1C H -0.1818 0.6715 0.1780 0.033 Uiso 1 1 calc R
C2 C -0.01146(19) 0.75247(11) 0.32935(10) 0.0181(3) Uani 1 1 d .
C3 C 0.0936(2) 0.74018(11) 0.43101(10) 0.0202(3) Uani 1 1 d .
H3 H 0.0878 0.6647 0.4467 0.024 Uiso 1 1 calc R
C4 C 0.2038(2) 0.83819(11) 0.50678(10) 0.0200(3) Uani 1 1 d .
H4 H 0.2742 0.8313 0.5757 0.024 Uiso 1 1 calc R
C5 C 0.21188(19) 0.94928(11) 0.48166(9) 0.0172(3) Uani 1 1 d .
C6 C 0.33048(19) 1.05703(11) 0.55768(9) 0.0183(3) Uani 1 1 d .
C7 C 0.32742(19) 1.16278(11) 0.51843(9) 0.0181(3) Uani 1 1 d .
C8 C 0.21472(19) 1.15894(11) 0.41712(9) 0.0173(3) Uani 1 1 d .
H8 H 0.2166 1.2309 0.3941 0.021 Uiso 1 1 calc R
C9 C 0.10208(19) 0.95224(11) 0.37878(9) 0.0162(3) Uani 1 1 d .
C10 C -0.0186(2) 1.06359(11) 0.24113(9) 0.0213(3) Uani 1 1 d .
H10A H -0.0492 1.1387 0.2425 0.026 Uiso 1 1 calc R
H10B H -0.1520 0.9996 0.2203 0.026 Uiso 1 1 calc R
C11 C 0.0982(3) 1.05165(13) 0.15970(11) 0.0319(3) Uani 1 1 d .
H11A H 0.2299 1.1153 0.1798 0.048 Uiso 1 1 calc R
H11B H 0.0149 1.0557 0.0899 0.048 Uiso 1 1 calc R
H11C H 0.1251 0.9763 0.1567 0.048 Uiso 1 1 calc R
C12 C 0.44228(19) 1.27884(12) 0.58679(10) 0.0206(3) Uani 1 1 d .
C13 C 0.3874(3) 0.62688(15) 1.02157(11) 0.0363(4) Uani 1 1 d .
H13A H 0.4953 0.6276 0.9858 0.054 Uiso 1 1 calc R
H13B H 0.2878 0.5480 1.0054 0.054 Uiso 1 1 calc R
H13C H 0.4507 0.6498 1.0984 0.054 Uiso 1 1 calc R
C14 C 0.2746(2) 0.71374(12) 0.98240(10) 0.0224(3) Uani 1 1 d .
C15 C 0.4284(2) 0.83753(13) 1.00299(12) 0.0342(4) Uani 1 1 d .
H15A H 0.5311 0.8375 0.9638 0.051 Uiso 1 1 calc R
H15B H 0.4987 0.8623 1.0791 0.051 Uiso 1 1 calc R
H15C H 0.3536 0.8918 0.9792 0.051 Uiso 1 1 calc R
C16 C 0.1219(2) 0.71793(14) 1.04792(10) 0.0287(3) Uani 1 1 d .
H16A H 0.1986 0.7470 1.1229 0.043 Uiso 1 1 calc R
H16B H 0.0259 0.6392 1.0397 0.043 Uiso 1 1 calc R
H16C H 0.0437 0.7703 1.0230 0.043 Uiso 1 1 calc R
C17 C 0.16337(19) 0.67265(10) 0.86377(9) 0.0164(3) Uani 1 1 d .
C18 C -0.05197(19) 0.63907(10) 0.82633(9) 0.0160(3) Uani 1 1 d .
H18 H -0.1298 0.6442 0.8756 0.019 Uiso 1 1 calc R
C19 C -0.15672(19) 0.59841(10) 0.71956(9) 0.0165(3) Uani 1 1 d .
C20 C -0.04784(19) 0.59074(10) 0.64533(9) 0.0170(3) Uani 1 1 d .
H20 H -0.1186 0.5638 0.5721 0.020 Uiso 1 1 calc R
C21 C 0.16661(19) 0.62331(10) 0.68034(9) 0.0173(3) Uani 1 1 d .
H21 H 0.2430 0.6186 0.6303 0.021 Uiso 1 1 calc R
C22 C 0.27173(19) 0.66282(10) 0.78756(10) 0.0174(3) Uani 1 1 d .

loop_
_atom_site_aniso_label
_atom_site_aniso_U_11
_atom_site_aniso_U_22
_atom_site_aniso_U_33
_atom_site_aniso_U_23
_atom_site_aniso_U_13
_atom_site_aniso_U_12
O1 0.0228(5) 0.0302(5) 0.0178(4) -0.0007(4) -0.0001(4) 0.0061(4)
O2 0.0256(5) 0.0214(5) 0.0239(5) -0.0008(4) 0.0001(4) 0.0036(4)
O3 0.0225(5) 0.0317(5) 0.0166(4) 0.0048(4) 0.0018(4) 0.0092(4)
O4 0.0130(5) 0.0350(6) 0.0272(5) -0.0075(4) 0.0045(4) 0.0053(4)
O5 0.0131(5) 0.0274(5) 0.0224(5) -0.0069(4) 0.0011(4) 0.0051(4)
N1 0.0170(5) 0.0179(5) 0.0183(5) 0.0038(4) 0.0067(4) 0.0059(4)
N2 0.0171(5) 0.0171(5) 0.0149(5) 0.0032(4) 0.0035(4) 0.0051(4)
C1 0.0258(7) 0.0187(6) 0.0235(6) 0.0042(5) 0.0083(5) 0.0074(6)
C2 0.0171(6) 0.0192(6) 0.0216(6) 0.0053(5) 0.0103(5) 0.0069(5)
C3 0.0219(7) 0.0204(6) 0.0239(6) 0.0091(5) 0.0106(5) 0.0100(5)
C4 0.0185(6) 0.0270(7) 0.0191(6) 0.0087(5) 0.0076(5) 0.0109(6)
C5 0.0142(6) 0.0231(6) 0.0171(6) 0.0046(5) 0.0068(5) 0.0078(5)
C6 0.0131(6) 0.0270(7) 0.0171(6) 0.0040(5) 0.0066(5) 0.0076(5)
C7 0.0140(6) 0.0219(6) 0.0177(6) 0.0013(5) 0.0046(5) 0.0053(5)
C8 0.0152(6) 0.0185(6) 0.0186(6) 0.0030(5) 0.0059(5) 0.0049(5)
C9 0.0142(6) 0.0196(6) 0.0172(6) 0.0048(5) 0.0072(5) 0.0065(5)
C10 0.0264(7) 0.0174(6) 0.0160(6) 0.0038(5) -0.0011(5) 0.0061(5)
C11 0.0479(10) 0.0281(7) 0.0191(6) 0.0063(5) 0.0111(6) 0.0088(7)
C12 0.0136(6) 0.0257(7) 0.0195(6) -0.0014(5) 0.0038(5) 0.0042(5)
C13 0.0361(9) 0.0523(10) 0.0219(7) 0.0057(6) -0.0013(6) 0.0246(8)
C14 0.0186(7) 0.0284(7) 0.0159(6) -0.0016(5) 0.0006(5) 0.0064(6)
C15 0.0269(8) 0.0352(8) 0.0285(7) -0.0115(6) 0.0051(6) -0.0007(7)
C16 0.0267(8) 0.0406(8) 0.0147(6) -0.0016(5) 0.0035(5) 0.0084(7)
C17 0.0176(6) 0.0139(6) 0.0162(5) 0.0015(4) 0.0026(5) 0.0048(5)
C18 0.0172(6) 0.0151(6) 0.0167(6) 0.0023(4) 0.0062(5) 0.0057(5)
C19 0.0140(6) 0.0147(6) 0.0194(6) 0.0015(4) 0.0022(5) 0.0050(5)
C20 0.0200(7) 0.0157(6) 0.0149(5) 0.0021(4) 0.0028(5) 0.0070(5)
C21 0.0196(6) 0.0175(6) 0.0180(6) 0.0047(5) 0.0088(5) 0.0073(5)
C22 0.0136(6) 0.0156(6) 0.0216(6) 0.0015(5) 0.0039(5) 0.0039(5)

loop_
_atom_type_symbol
_atom_type_description
_atom_type_scat_dispersion_real
_atom_type_scat_dispersion_imag
_atom_type_scat_source
C C 0.0033 0.0016 'International Tables Vol C Tables 4.2.6.8 and 6.1.1.4'
H H 0.0000 0.0000 'International Tables Vol C Tables 4.2.6.8 and 6.1.1.4'
N N 0.0061 0.0033 'International Tables Vol C Tables 4.2.6.8 and 6.1.1.4'
O O 0.0106 0.0060 'International Tables Vol C Tables 4.2.6.8 and 6.1.1.4'

loop_
_geom_angle_atom_site_label_1
_geom_angle_atom_site_label_2
_geom_angle_atom_site_label_3
_geom_angle
C12 O1 H1 109.5
C22 O4 H4A 109.5
C19 O5 H5 109.5
C2 N1 C9 117.79(11)
C8 N2 C9 119.54(11)
C8 N2 C10 119.98(10)
C9 N2 C10 120.48(10)
C2 C1 H1A 109.5
C2 C1 H1B 109.5
H1A C1 H1B 109.5
C2 C1 H1C 109.5
H1A C1 H1C 109.5
H1B C1 H1C 109.5
N1 C2 C3 122.35(12)
N1 C2 C1 117.25(11)
C3 C2 C1 120.40(11)
C4 C3 C2 119.35(12)
C4 C3 H3 120.3
C2 C3 H3 120.3
C3 C4 C5 119.43(12)
C3 C4 H4 120.3
C5 C4 H4 120.3
C9 C5 C4 116.90(12)
C9 C5 C6 120.90(12)
C4 C5 C6 122.19(11)
O3 C6 C7 123.16(12)
O3 C6 C5 121.70(12)
C7 C6 C5 115.14(11)
C8 C7 C6 120.73(12)
C8 C7 C12 118.24(12)
C6 C7 C12 121.02(11)
N2 C8 C7 123.66(12)
N2 C8 H8 118.2
C7 C8 H8 118.2
N1 C9 N2 115.86(11)
N1 C9 C5 124.18(11)
N2 C9 C5 119.96(11)
N2 C10 C11 111.62(11)
N2 C10 H10A 109.3
C11 C10 H10A 109.3
N2 C10 H10B 109.3
C11 C10 H10B 109.3
H10A C10 H10B 108.0
C10 C11 H11A 109.5
C10 C11 H11B 109.5
H11A C11 H11B 109.5
C10 C11 H11C 109.5
H11A C11 H11C 109.5
H11B C11 H11C 109.5
O2 C12 O1 121.67(12)
O2 C12 C7 122.63(12)
O1 C12 C7 115.70(12)
C14 C13 H13A 109.5
C14 C13 H13B 109.5
H13A C13 H13B 109.5
C14 C13 H13C 109.5
H13A C13 H13C 109.5
H13B C13 H13C 109.5
C17 C14 C16 111.70(11)
C17 C14 C15 110.49(12)
C16 C14 C15 107.32(11)
C17 C14 C13 109.19(11)
C16 C14 C13 107.47(12)
C15 C14 C13 110.62(13)
C14 C15 H15A 109.5
C14 C15 H15B 109.5
H15A C15 H15B 109.5
C14 C15 H15C 109.5
H15A C15 H15C 109.5
H15B C15 H15C 109.5
C14 C16 H16A 109.5
C14 C16 H16B 109.5
H16A C16 H16B 109.5
C14 C16 H16C 109.5
H16A C16 H16C 109.5
H16B C16 H16C 109.5
C18 C17 C22 116.67(11)
C18 C17 C14 121.23(11)
C22 C17 C14 122.06(11)
C19 C18 C17 122.34(11)
C19 C18 H18 118.8
C17 C18 H18 118.8
O5 C19 C20 121.94(11)
O5 C19 C18 117.65(11)
C20 C19 C18 120.33(11)
C19 C20 C21 118.60(11)
C19 C20 H20 120.7
C21 C20 H20 120.7
C20 C21 C22 121.12(11)
C20 C21 H21 119.4
C22 C21 H21 119.4
O4 C22 C21 119.87(11)
O4 C22 C17 119.20(11)
C21 C22 C17 120.93(11)

loop_
_geom_bond_atom_site_label_1
_geom_bond_atom_site_label_2
_geom_bond_distance
O1 C12 1.3167(16)
O1 H1 0.8400
O2 C12 1.2252(16)
O3 C6 1.2610(15)
O4 C22 1.3683(16)
O4 H4A 0.8400
O5 C19 1.3796(15)
O5 H5 0.8400
N1 C2 1.3325(16)
N1 C9 1.3459(17)
N2 C8 1.3391(17)
N2 C9 1.3964(16)
N2 C10 1.4832(15)
C1 C2 1.4963(19)
C1 H1A 0.9800
C1 H1B 0.9800
C1 H1C 0.9800
C2 C3 1.4130(18)
C3 C4 1.3701(19)
C3 H3 0.9500
C4 C5 1.4081(18)
C4 H4 0.9500
C5 C9 1.4017(17)
C5 C6 1.4572(19)
C6 C7 1.4346(18)
C7 C8 1.3701(17)
C7 C12 1.4814(19)
C8 H8 0.9500
C10 C11 1.5146(19)
C10 H10A 0.9900
C10 H10B 0.9900
C11 H11A 0.9800
C11 H11B 0.9800
C11 H11C 0.9800
C13 C14 1.542(2)
C13 H13A 0.9800
C13 H13B 0.9800
C13 H13C 0.9800
C14 C17 1.5316(17)
C14 C16 1.5337(18)
C14 C15 1.536(2)
C15 H15A 0.9800
C15 H15B 0.9800
C15 H15C 0.9800
C16 H16A 0.9800
C16 H16B 0.9800
C16 H16C 0.9800
C17 C18 1.3943(18)
C17 C22 1.4103(17)
C18 C19 1.3884(17)
C18 H18 0.9500
C19 C20 1.3872(17)
C20 C21 1.3874(18)
C20 H20 0.9500
C21 C22 1.3926(18)
C21 H21 0.9500

loop_
_geom_hbond_atom_site_label_D
_geom_hbond_atom_site_label_H
_geom_hbond_atom_site_label_A
_geom_hbond_distance_DH
_geom_hbond_distance_HA
_geom_hbond_distance_DA
_geom_hbond_angle_DHA
_geom_hbond_site_symmetry_A
O1 H1 O3 0.84 1.75 2.5335(15) 154.2 .
O4 H4A O5 0.84 1.86 2.6934(14) 173.9 1_655
O5 H5 O2 0.84 1.82 2.6533(17) 174.7 1_445
